data_2101418
loop_
_publ_author_name
'Bertolasi, V.'
'Gilli, P.'
'Ferretti, V.'
'Gilli, G.'

_publ_section_title
;
 Intermolecular N--H^{&#x00B7;&#x00B7;&#x00B7;^}O hydrogen bonds
 assisted by resonance. Heteroconjugated systems as
 hydrogen-bond-strengthening functional groups
;
_journal_issue 6
_journal_name_full 'Acta Crystallographica Section B'
_journal_page_first 1004
_journal_page_last 1015
_journal_paper_doi 10.1107/S0108768195004009
_journal_volume 51
_journal_year 1995
_chemical_formula_sum 'C13 H13 N5 O'
_chemical_formula_weight 255.28
_symmetry_cell_setting monoclinic
_symmetry_space_group_name_Hall '-C 2yc'
_symmetry_space_group_name_H-M 'C 1 2/c 1'
_cell_angle_alpha 90.0
_cell_angle_beta 97.22(2)
_cell_angle_gamma 90.0
_cell_formula_units_Z 8
_cell_length_a 18.970(3)
_cell_length_b 5.770(2)
_cell_length_c 23.578(4)
_cell_volume 2560.3(11)
_diffrn_radiation_type Mo
_diffrn_radiation_wavelength 0.71073
_exptl_absorpt_coefficient_mu 0.084
_exptl_crystal_density_diffrn 1.32
_exptl_crystal_F_000 1072
_cod_data_source_file na0069.cif
_cod_data_source_block 7
_cod_original_cell_volume 2560.0(10)
_cod_original_formula_sum 'C13 H13 N5 O1'
_cod_database_code 2101418

loop_
_atom_site_label
_atom_site_fract_x
_atom_site_fract_y
_atom_site_fract_z
N1 .12140(10) -.1928(3) .45018(7)
N2 .15869(9) -.1567(3) .49845(8)
N3 .14506(9) .0344(3) .53048(7)
C4 .09350(10) .2022(4) .51716(9)
O4 .08558(8) .3618(3) .55039(6)
N5 -.00110(9) .2632(3) .43370(7)
N6 -.02356(9) .1478(3) .38415(7)
C7 .01830(10) -.0331(4) .38276(9)
C8 .06840(10) -.0363(4) .43220(9)
C9 .05400(10) .1536(4) .46324(8)
C10 .00900(10) -.2010(5) .33440(10)
C11 .19200(10) .0515(4) .58485(9)
C12 .25180(10) .2224(4) .58233(9)
C13 .29060(10) .2641(4) .64106(9)
C14 .34310(10) .1184(5) .66390(10)
C15 .37640(10) .1492(5) .71890(10)
C16 .35820(10) .3263(5) .75140(10)
C17 .3062(2) .4744(5) .72950(10)
C18 .2726(2) .4438(4) .67470(10)
H5N -.0240(10) .381(4) .4431(9)
H101 -.0310(10) -.163(5) .3080(10)
H102 .0110(10) -.365(5) .3460(10)
H103 .0500(10) -.196(5) .3130(10)
H111 .2110(10) -.113(3) .5942(8)
H112 .1613(9) .100(3) .6123(7)
H121 .2230(10) .364(4) .5658(9)
H122 .2840(10) .150(4) .5570(9)
H14 .3530(10) -.018(4) .6410(10)
H15 .4100(10) .039(5) .7350(10)
H16 .3810(10) .363(4) .7896(9)
H17 .2950(10) .599(5) .7510(10)
H18 .2320(10) .553(5) .6590(10)
